data_4134830
loop_
_publ_author_name
'Shima, Takanori'
'Yang, Jimin'
'Luo, Gen'
'Luo, Yi'
'Hou, Zhaomin'

_publ_section_title
;
 Dinitrogen Activation and Hydrogenation by
 C<sub>5</sub>Me<sub>4</sub>SiMe<sub>3</sub>-Ligated Di- and Trinuclear
 Chromium Hydride Complexes.
;
_journal_name_full 'Journal of the American Chemical Society'
_journal_paper_doi 10.1021/jacs.0c02939
_journal_year 2020
_chemical_formula_moiety 'C42 H79 Cr3 Si3'
_chemical_formula_sum 'C42 H79 Cr3 Si3'
_chemical_formula_weight 824.32
_space_group_crystal_system trigonal
_space_group_IT_number 148
_space_group_name_Hall '-R 3'
_space_group_name_H-M_alt 'R -3 :H'
_atom_sites_solution_hydrogens mixed
_audit_creation_date 2019-02-15
_audit_creation_method
;
Olex2 1.2
(compiled 2018.05.29 svn.r3508 for OlexSys, GUI svn.r5506)
;
_cell_angle_alpha 90
_cell_angle_beta 90
_cell_angle_gamma 120
_cell_formula_units_Z 6
_cell_length_a 20.6422(9)
_cell_length_b 20.6422(9)
_cell_length_c 19.1449(9)
_cell_measurement_reflns_used 7105
_cell_measurement_temperature 173.15
_cell_measurement_theta_max 29.48
_cell_measurement_theta_min 2.51
_cell_volume 7064.7(5)
_computing_cell_refinement 'SAINT V8.38A (?, 2016)'
_computing_data_reduction 'SAINT V8.38A (?, 2016)'
_computing_molecular_graphics 'Olex2 (Dolomanov et al., 2009)'
_computing_publication_material 'Olex2 (Dolomanov et al., 2009)'
_computing_structure_refinement 'ShelXL (Sheldrick, 2015)'
_diffrn_ambient_temperature 173.15
_diffrn_measured_fraction_theta_full 1.000
_diffrn_measured_fraction_theta_max 1.000
_diffrn_measurement_device_type 'CMOS area detector'
_diffrn_measurement_method '\f and \w scans'
_diffrn_radiation_type MoK\a
_diffrn_radiation_wavelength 0.71073
_diffrn_reflns_av_R_equivalents 0.0896
_diffrn_reflns_av_unetI/netI 0.0556
_diffrn_reflns_Laue_measured_fraction_full 1.000
_diffrn_reflns_Laue_measured_fraction_max 1.000
_diffrn_reflns_limit_h_max 26
_diffrn_reflns_limit_h_min -26
_diffrn_reflns_limit_k_max 26
_diffrn_reflns_limit_k_min -19
_diffrn_reflns_limit_l_max 24
_diffrn_reflns_limit_l_min -24
_diffrn_reflns_number 24389
_diffrn_reflns_point_group_measured_fraction_full 1.000
_diffrn_reflns_point_group_measured_fraction_max 1.000
_diffrn_reflns_theta_full 25.242
_diffrn_reflns_theta_max 27.490
_diffrn_reflns_theta_min 1.973
_diffrn_standards_number 0
_exptl_absorpt_coefficient_mu 0.782
_exptl_absorpt_correction_T_max 0.7462
_exptl_absorpt_correction_T_min 0.3257
_exptl_absorpt_correction_type multi-scan
_exptl_absorpt_process_details
;
SADABS-2016/2 (Bruker,2016/2) was used for absorption correction.
wR2(int) was 0.1789 before and 0.1023 after correction.
The Ratio of minimum to maximum transmission is 0.4365.
The \l/2 correction factor is Not present.
;
_exptl_crystal_colour brown
_exptl_crystal_colour_primary brown
_exptl_crystal_density_diffrn 1.163
_exptl_crystal_description needle
_exptl_crystal_F_000 2670
_exptl_crystal_size_max 0.5
_exptl_crystal_size_mid 0.1
_exptl_crystal_size_min 0.1
_refine_diff_density_max 1.182
_refine_diff_density_min -1.151
_refine_diff_density_rms 0.134
_refine_ls_extinction_method none
_refine_ls_goodness_of_fit_ref 1.048
_refine_ls_hydrogen_treatment mixed
_refine_ls_matrix_type full
_refine_ls_number_parameters 158
_refine_ls_number_reflns 3617
_refine_ls_number_restraints 0
_refine_ls_restrained_S_all 1.048
_refine_ls_R_factor_all 0.0719
_refine_ls_R_factor_gt 0.0564
_refine_ls_shift/su_max 0.000
_refine_ls_shift/su_mean 0.000
_refine_ls_structure_factor_coef Fsqd
_refine_ls_weighting_details 'w=1/[\s^2^(Fo^2^)+(0.1064P)^2^+10.6927P] where P=(Fo^2^+2Fc^2^)/3'
_refine_ls_weighting_scheme calc
_refine_ls_wR_factor_gt 0.1639
_refine_ls_wR_factor_ref 0.1819
_reflns_Friedel_coverage 0.000
_reflns_number_gt 2873
_reflns_number_total 3617
_reflns_threshold_expression 'I > 2\s(I)'
_cod_data_source_file ja0c02939_si_003.cif
_cod_data_source_block Complex3_25151ats
_cod_original_cell_volume 7064.7(7)
_cod_original_sg_symbol_H-M 'R -3'
_cod_database_code 4134830
_shelx_shelxl_version_number 2018/3
_shelx_space_group_comment
;
The symmetry employed for this shelxl refinement is uniquely defined
by the following loop, which should always be used as a source of
symmetry information in preference to the above space-group names.
They are only intended as comments.
;
_shelx_estimated_absorpt_t_max 0.926
_shelx_estimated_absorpt_t_min 0.696
_olex2_refinement_description
;
1. Fixed Uiso
 At 1.2 times of:
  All C(H) groups
 At 1.5 times of:
  All C(H,H,H) groups
2. Others
 Fixed Uiso: H2(0.05)
3.a Ternary CH refined with riding coordinates:
 C12(H12)
3.b Idealised Me refined as rotating group:
 C6(H6A,H6B,H6C), C7(H7A,H7B,H7C), C8(H8A,H8B,H8C), C9(H9A,H9B,H9C), C10(H10A,
 H10B,H10C), C11(H11A,H11B,H11C), C13(H13A,H13B,H13C), C14(H14A,H14B,H14C)
;
_olex2_submission_special_instructions 'No special instructions were received'

loop_
_space_group_symop_operation_xyz
'x, y, z'
'-y, x-y, z'
'-x+y, -x, z'
'x+2/3, y+1/3, z+1/3'
'-y+2/3, x-y+1/3, z+1/3'
'-x+y+2/3, -x+1/3, z+1/3'
'x+1/3, y+2/3, z+2/3'
'-y+1/3, x-y+2/3, z+2/3'
'-x+y+1/3, -x+2/3, z+2/3'
'-x, -y, -z'
'y, -x+y, -z'
'x-y, x, -z'
'-x+2/3, -y+1/3, -z+1/3'
'y+2/3, -x+y+1/3, -z+1/3'
'x-y+2/3, x+1/3, -z+1/3'
'-x+1/3, -y+2/3, -z+2/3'
'y+1/3, -x+y+2/3, -z+2/3'
'x-y+1/3, x+2/3, -z+2/3'

loop_
_atom_site_label
_atom_site_type_symbol
_atom_site_fract_x
_atom_site_fract_y
_atom_site_fract_z
_atom_site_U_iso_or_equiv
_atom_site_adp_type
_atom_site_occupancy
_atom_site_site_symmetry_order
_atom_site_calc_flag
_atom_site_refinement_flags_posn
_atom_site_refinement_flags_adp
_atom_site_refinement_flags_occupancy
_atom_site_disorder_assembly
_atom_site_disorder_group
Cr1 Cr -0.00082(3) 0.07212(2) 0.23007(2) 0.03508(19) Uani 1 1 d . . . . .
Si1 Si -0.03334(5) 0.17529(5) 0.36265(4) 0.0387(2) Uani 1 1 d . . . . .
C1 C -0.01552(15) 0.16634(14) 0.26836(14) 0.0312(5) Uani 1 1 d . . . . .
C2 C 0.05776(15) 0.19741(15) 0.23765(15) 0.0334(6) Uani 1 1 d . . . . .
C3 C 0.04992(17) 0.17804(15) 0.16609(15) 0.0366(6) Uani 1 1 d . . . . .
C4 C -0.02760(18) 0.13695(16) 0.15025(14) 0.0385(6) Uani 1 1 d . . . . .
C5 C -0.06777(16) 0.12981(15) 0.21252(14) 0.0341(6) Uani 1 1 d . . . . .
C6 C 0.13116(17) 0.24774(18) 0.27275(18) 0.0451(7) Uani 1 1 d . . . . .
H6A H 0.129664 0.230846 0.320871 0.068 Uiso 1 1 calc GR . . . .
H6B H 0.140279 0.299112 0.273109 0.068 Uiso 1 1 calc GR . . . .
H6C H 0.171466 0.246122 0.247203 0.068 Uiso 1 1 calc GR . . . .
C7 C 0.1121(2) 0.2029(2) 0.11296(18) 0.0517(8) Uani 1 1 d . . . . .
H7A H 0.158785 0.214767 0.136794 0.078 Uiso 1 1 calc GR . . . .
H7B H 0.118489 0.247348 0.088429 0.078 Uiso 1 1 calc GR . . . .
H7C H 0.099324 0.162520 0.079216 0.078 Uiso 1 1 calc GR . . . .
C8 C -0.0593(2) 0.1111(2) 0.07823(17) 0.0549(9) Uani 1 1 d . . . . .
H8A H -0.038760 0.081568 0.058111 0.082 Uiso 1 1 calc GR . . . .
H8B H -0.045976 0.154725 0.048554 0.082 Uiso 1 1 calc GR . . . .
H8C H -0.113907 0.080312 0.081142 0.082 Uiso 1 1 calc GR . . . .
C9 C -0.15164(17) 0.09438(18) 0.21668(17) 0.0448(7) Uani 1 1 d . . . . .
H9A H -0.173989 0.069111 0.172479 0.067 Uiso 1 1 calc GR . . . .
H9B H -0.164820 0.133151 0.225436 0.067 Uiso 1 1 calc GR . . . .
H9C H -0.170639 0.057844 0.254837 0.067 Uiso 1 1 calc GR . . . .
C10 C -0.1336(2) 0.1126(2) 0.38825(19) 0.0553(9) Uani 1 1 d . . . . .
H10A H -0.165023 0.128927 0.364579 0.083 Uiso 1 1 calc GR . . . .
H10B H -0.138692 0.114981 0.438932 0.083 Uiso 1 1 calc GR . . . .
H10C H -0.149365 0.060994 0.374617 0.083 Uiso 1 1 calc GR . . . .
C11 C 0.0230(3) 0.1498(3) 0.42102(19) 0.0810(15) Uani 1 1 d . . . . .
H11A H 0.015112 0.100555 0.407749 0.121 Uiso 1 1 calc GR . . . .
H11B H 0.007312 0.148391 0.469577 0.121 Uiso 1 1 calc GR . . . .
H11C H 0.076148 0.187223 0.416348 0.121 Uiso 1 1 calc GR . . . .
C12 C -0.00757(19) 0.2761(2) 0.37693(19) 0.0539(9) Uani 1 1 d . . . . .
H12 H 0.047182 0.307576 0.367190 0.065 Uiso 1 1 calc R . . . .
C13 C -0.0477(3) 0.3006(2) 0.3261(2) 0.0690(12) Uani 1 1 d . . . . .
H13A H -0.034082 0.295683 0.278125 0.103 Uiso 1 1 calc GR . . . .
H13B H -0.033102 0.352861 0.335141 0.103 Uiso 1 1 calc GR . . . .
H13C H -0.101915 0.268945 0.332122 0.103 Uiso 1 1 calc GR . . . .
C14 C -0.0199(2) 0.2918(3) 0.4531(2) 0.0715(12) Uani 1 1 d . . . . .
H14A H -0.071865 0.257253 0.466628 0.107 Uiso 1 1 calc GR . . . .
H14B H -0.009607 0.343388 0.457120 0.107 Uiso 1 1 calc GR . . . .
H14C H 0.013856 0.284555 0.483927 0.107 Uiso 1 1 calc GR . . . .
H2 H 0.000000 0.000000 0.166(3) 0.050 Uiso 1 3 d S T P . .
H1 H -0.0691(18) -0.0020(18) 0.2799(18) 0.045(11) Uiso 1 1 d . . . . .

loop_
_atom_site_aniso_label
_atom_site_aniso_U_11
_atom_site_aniso_U_22
_atom_site_aniso_U_33
_atom_site_aniso_U_23
_atom_site_aniso_U_13
_atom_site_aniso_U_12
Cr1 0.0446(3) 0.0280(3) 0.0350(3) -0.00201(16) 0.00094(18) 0.0199(2)
Si1 0.0407(4) 0.0483(5) 0.0305(4) -0.0069(3) -0.0019(3) 0.0247(4)
C1 0.0345(13) 0.0281(12) 0.0326(13) -0.0028(10) -0.0018(10) 0.0170(11)
C2 0.0357(14) 0.0282(12) 0.0360(14) -0.0050(10) -0.0026(11) 0.0158(11)
C3 0.0444(15) 0.0309(13) 0.0333(14) 0.0005(10) 0.0047(11) 0.0179(12)
C4 0.0502(16) 0.0325(13) 0.0308(14) -0.0007(11) -0.0030(12) 0.0193(13)
C5 0.0397(14) 0.0308(13) 0.0326(13) -0.0017(10) -0.0071(11) 0.0183(11)
C6 0.0363(15) 0.0399(16) 0.0530(19) -0.0121(13) -0.0031(13) 0.0144(13)
C7 0.062(2) 0.0515(19) 0.0420(17) 0.0088(14) 0.0151(15) 0.0288(17)
C8 0.069(2) 0.0498(19) 0.0344(16) -0.0031(14) -0.0096(15) 0.0206(17)
C9 0.0389(16) 0.0455(17) 0.0485(17) 0.0000(13) -0.0080(13) 0.0200(13)
C10 0.053(2) 0.0510(19) 0.0487(19) 0.0017(15) 0.0133(15) 0.0160(16)
C11 0.099(3) 0.145(5) 0.0351(19) 0.003(2) -0.007(2) 0.088(4)
C12 0.0409(17) 0.0471(18) 0.061(2) -0.0215(16) 0.0088(15) 0.0127(14)
C13 0.093(3) 0.047(2) 0.076(3) 0.0038(18) 0.023(2) 0.042(2)
C14 0.063(2) 0.079(3) 0.067(2) -0.041(2) -0.004(2) 0.031(2)

loop_
_atom_type_symbol
_atom_type_description
_atom_type_scat_dispersion_real
_atom_type_scat_dispersion_imag
_atom_type_scat_source
C C 0.0033 0.0016 'International Tables Vol C Tables 4.2.6.8 and 6.1.1.4'
H H 0.0000 0.0000 'International Tables Vol C Tables 4.2.6.8 and 6.1.1.4'
Cr Cr 0.3209 0.6236 'International Tables Vol C Tables 4.2.6.8 and 6.1.1.4'
Si Si 0.0817 0.0704 'International Tables Vol C Tables 4.2.6.8 and 6.1.1.4'

loop_
_geom_angle_atom_site_label_1
_geom_angle_atom_site_label_2
_geom_angle_atom_site_label_3
_geom_angle
_geom_angle_site_symmetry_1
_geom_angle_site_symmetry_3
_geom_angle_publ_flag
Cr1 Cr1 Cr1 60.0 3 2 ?
Cr1 Cr1 H2 47.8(10) 3 . ?
Cr1 Cr1 H2 47.8(10) 2 . ?
Cr1 Cr1 H1 87.1(11) 3 . ?
Cr1 Cr1 H1 41.3(11) 2 . ?
C1 Cr1 Cr1 150.11(7) . 3 ?
C1 Cr1 Cr1 139.34(7) . 2 ?
C1 Cr1 C2 37.49(10) . . ?
C1 Cr1 C3 62.24(10) . . ?
C1 Cr1 C4 61.96(10) . . ?
C1 Cr1 C5 37.28(9) . . ?
C1 Cr1 H2 159.2(13) . . ?
C1 Cr1 H1 100.4(11) . . ?
C2 Cr1 Cr1 121.52(7) . 3 ?
C2 Cr1 Cr1 175.97(7) . 2 ?
C2 Cr1 C3 36.60(10) . . ?
C2 Cr1 C4 60.99(10) . . ?
C2 Cr1 C5 61.37(10) . . ?
C2 Cr1 H2 136.2(10) . . ?
C2 Cr1 H1 134.8(11) . . ?
C3 Cr1 Cr1 147.10(7) . 2 ?
C3 Cr1 Cr1 115.49(8) . 3 ?
C3 Cr1 C4 36.52(11) . . ?
C3 Cr1 H2 103.1(12) . . ?
C3 Cr1 H1 157.1(11) . . ?
C4 Cr1 Cr1 135.93(8) . 3 ?
C4 Cr1 Cr1 120.99(8) . 2 ?
C4 Cr1 H2 97.4(13) . . ?
C4 Cr1 H1 123.5(11) . . ?
C5 Cr1 Cr1 117.76(7) . 2 ?
C5 Cr1 Cr1 171.23(7) . 3 ?
C5 Cr1 C3 61.15(10) . . ?
C5 Cr1 C4 36.46(10) . . ?
C5 Cr1 H2 123.9(11) . . ?
C5 Cr1 H1 96.0(11) . . ?
H2 Cr1 H1 89.0(15) . . ?
C1 Si1 C10 112.81(15) . . ?
C1 Si1 C12 106.68(14) . . ?
C10 Si1 C12 109.14(16) . . ?
C11 Si1 C1 111.64(16) . . ?
C11 Si1 C10 106.1(2) . . ?
C11 Si1 C12 110.5(2) . . ?
Si1 C1 Cr1 121.42(13) . . ?
C2 C1 Cr1 71.61(15) . . ?
C2 C1 Si1 124.4(2) . . ?
C5 C1 Cr1 72.07(15) . . ?
C5 C1 Si1 129.6(2) . . ?
C5 C1 C2 106.0(2) . . ?
C1 C2 Cr1 70.90(15) . . ?
C1 C2 C6 126.7(3) . . ?
C3 C2 Cr1 72.07(15) . . ?
C3 C2 C1 108.9(2) . . ?
C3 C2 C6 124.3(3) . . ?
C6 C2 Cr1 127.0(2) . . ?
C2 C3 Cr1 71.33(16) . . ?
C2 C3 C4 108.1(2) . . ?
C2 C3 C7 126.8(3) . . ?
C4 C3 Cr1 72.44(16) . . ?
C4 C3 C7 124.8(3) . . ?
C7 C3 Cr1 126.7(2) . . ?
C3 C4 Cr1 71.03(16) . . ?
C3 C4 C8 124.6(3) . . ?
C5 C4 Cr1 71.05(16) . . ?
C5 C4 C3 108.0(2) . . ?
C5 C4 C8 127.3(3) . . ?
C8 C4 Cr1 126.7(2) . . ?
C1 C5 Cr1 70.65(15) . . ?
C1 C5 C9 126.5(3) . . ?
C4 C5 Cr1 72.49(17) . . ?
C4 C5 C1 109.0(3) . . ?
C4 C5 C9 124.4(3) . . ?
C9 C5 Cr1 126.5(2) . . ?
C2 C6 H6A 109.5 . . ?
C2 C6 H6B 109.5 . . ?
C2 C6 H6C 109.5 . . ?
H6A C6 H6B 109.5 . . ?
H6A C6 H6C 109.5 . . ?
H6B C6 H6C 109.5 . . ?
C3 C7 H7A 109.5 . . ?
C3 C7 H7B 109.5 . . ?
C3 C7 H7C 109.5 . . ?
H7A C7 H7B 109.5 . . ?
H7A C7 H7C 109.5 . . ?
H7B C7 H7C 109.5 . . ?
C4 C8 H8A 109.5 . . ?
C4 C8 H8B 109.5 . . ?
C4 C8 H8C 109.5 . . ?
H8A C8 H8B 109.5 . . ?
H8A C8 H8C 109.5 . . ?
H8B C8 H8C 109.5 . . ?
C5 C9 H9A 109.5 . . ?
C5 C9 H9B 109.5 . . ?
C5 C9 H9C 109.5 . . ?
H9A C9 H9B 109.5 . . ?
H9A C9 H9C 109.5 . . ?
H9B C9 H9C 109.5 . . ?
Si1 C10 H10A 109.5 . . ?
Si1 C10 H10B 109.5 . . ?
Si1 C10 H10C 109.5 . . ?
H10A C10 H10B 109.5 . . ?
H10A C10 H10C 109.5 . . ?
H10B C10 H10C 109.5 . . ?
Si1 C11 H11A 109.5 . . ?
Si1 C11 H11B 109.5 . . ?
Si1 C11 H11C 109.5 . . ?
H11A C11 H11B 109.5 . . ?
H11A C11 H11C 109.5 . . ?
H11B C11 H11C 109.5 . . ?
Si1 C12 H12 107.0 . . ?
C13 C12 Si1 111.9(2) . . ?
C13 C12 H12 107.0 . . ?
C13 C12 C14 111.2(3) . . ?
C14 C12 Si1 112.4(3) . . ?
C14 C12 H12 107.0 . . ?
C12 C13 H13A 109.5 . . ?
C12 C13 H13B 109.5 . . ?
C12 C13 H13C 109.5 . . ?
H13A C13 H13B 109.5 . . ?
H13A C13 H13C 109.5 . . ?
H13B C13 H13C 109.5 . . ?
C12 C14 H14A 109.5 . . ?
C12 C14 H14B 109.5 . . ?
C12 C14 H14C 109.5 . . ?
H14A C14 H14B 109.5 . . ?
H14A C14 H14C 109.5 . . ?
H14B C14 H14C 109.5 . . ?

loop_
_geom_bond_atom_site_label_1
_geom_bond_atom_site_label_2
_geom_bond_distance
_geom_bond_site_symmetry_2
_geom_bond_publ_flag
Cr1 Cr1 2.5934(7) 2 ?
Cr1 Cr1 2.5933(7) 3 ?
Cr1 C1 2.237(3) . ?
Cr1 C2 2.246(3) . ?
Cr1 C3 2.256(3) . ?
Cr1 C4 2.274(3) . ?
Cr1 C5 2.255(3) . ?
Cr1 H2 1.93(4) . ?
Cr1 H1 1.75(3) . ?
Si1 C1 1.870(3) . ?
Si1 C10 1.876(4) . ?
Si1 C11 1.868(4) . ?
Si1 C12 1.893(4) . ?
C1 C2 1.440(4) . ?
C1 C5 1.436(4) . ?
C2 C3 1.414(4) . ?
C2 C6 1.501(4) . ?
C3 C4 1.419(4) . ?
C3 C7 1.512(4) . ?
C4 C5 1.417(4) . ?
C4 C8 1.505(4) . ?
C5 C9 1.508(4) . ?
C6 H6A 0.9800 . ?
C6 H6B 0.9800 . ?
C6 H6C 0.9800 . ?
C7 H7A 0.9800 . ?
C7 H7B 0.9800 . ?
C7 H7C 0.9800 . ?
C8 H8A 0.9800 . ?
C8 H8B 0.9800 . ?
C8 H8C 0.9800 . ?
C9 H9A 0.9800 . ?
C9 H9B 0.9800 . ?
C9 H9C 0.9800 . ?
C10 H10A 0.9800 . ?
C10 H10B 0.9800 . ?
C10 H10C 0.9800 . ?
C11 H11A 0.9800 . ?
C11 H11B 0.9800 . ?
C11 H11C 0.9800 . ?
C12 H12 1.0000 . ?
C12 C13 1.519(6) . ?
C12 C14 1.542(5) . ?
C13 H13A 0.9800 . ?
C13 H13B 0.9800 . ?
C13 H13C 0.9800 . ?
C14 H14A 0.9800 . ?
C14 H14B 0.9800 . ?
C14 H14C 0.9800 . ?
